data_2015983
loop_
_publ_author_name
'Xiong, Li-Qin'
'Qi, Chuan-Min'

_publ_section_title
;
 A novel two-dimensional layered framework built of strontium(II) with
 4-nitrobenzene-1,3-dicarboxylic acid
;
_journal_coeditor_code GA3050
_journal_issue 6
_journal_name_full 'Acta Crystallographica Section C'
_journal_page_first m246
_journal_page_last m248
_journal_paper_doi 10.1107/S0108270107020100
_journal_volume 63
_journal_year 2007
_chemical_formula_iupac '[Sr (C8 H3 N O6) (H2 O)]'
_chemical_formula_moiety 'C8 H5 N O7 Sr'
_chemical_formula_sum 'C8 H5 N O7 Sr'
_chemical_formula_weight 314.75
_chemical_name_systematic
;
poly[[aquastrontium(II)]-\m~6~-4-nitrobenzene-1,3-dicarboxylato-
\k^7^<i>O</i>^1^:<i>O</i>^2^:<i>O</i>^2^:<i>O</i>^3^:\
<i>O</i>^3^,<i>O</i>^4^:<i>O</i>^4^]
;
_space_group_IT_number 56
_symmetry_cell_setting orthorhombic
_symmetry_space_group_name_Hall '-P 2ab 2ac'
_symmetry_space_group_name_H-M 'P c c n'
_atom_sites_solution_hydrogens geom
_atom_sites_solution_primary direct
_atom_sites_solution_secondary difmap
_cell_angle_alpha 90.00
_cell_angle_beta 90.00
_cell_angle_gamma 90.00
_cell_formula_units_Z 8
_cell_length_a 11.0883(19)
_cell_length_b 26.405(5)
_cell_length_c 6.8010(12)
_cell_measurement_reflns_used 3159
_cell_measurement_temperature 294(2)
_cell_measurement_theta_max 26.40
_cell_measurement_theta_min 2.95
_cell_volume 1991.2(6)
_computing_cell_refinement SMART
_computing_data_collection 'SMART (Bruker, 1997)'
_computing_data_reduction 'SAINT (Bruker, 1997)'
_computing_molecular_graphics 'SHELXTL  (Bruker, 1998)'
_computing_publication_material SHELXTL
_computing_structure_refinement 'SHELXL97 (Sheldrick, 1997)'
_computing_structure_solution 'SHELXS97 (Sheldrick, 1990)'
_diffrn_ambient_temperature 294(2)
_diffrn_measured_fraction_theta_full 1.000
_diffrn_measured_fraction_theta_max 1.000
_diffrn_measurement_device_type 'Bruker SMART CCD area-detector'
_diffrn_measurement_method '\f and \w'
_diffrn_radiation_monochromator graphite
_diffrn_radiation_source 'fine-focus sealed tube'
_diffrn_radiation_type MoK\a
_diffrn_radiation_wavelength 0.71073
_diffrn_reflns_av_R_equivalents 0.0763
_diffrn_reflns_av_sigmaI/netI 0.0463
_diffrn_reflns_limit_h_max 13
_diffrn_reflns_limit_h_min -12
_diffrn_reflns_limit_k_max 28
_diffrn_reflns_limit_k_min -31
_diffrn_reflns_limit_l_max 6
_diffrn_reflns_limit_l_min -8
_diffrn_reflns_number 9126
_diffrn_reflns_theta_full 25.00
_diffrn_reflns_theta_max 25.00
_diffrn_reflns_theta_min 1.54
_exptl_absorpt_coefficient_mu 5.441
_exptl_absorpt_correction_T_max 0.4164
_exptl_absorpt_correction_T_min 0.3111
_exptl_absorpt_correction_type multi-scan
_exptl_absorpt_process_details '(SADABS; Sheldrick, 1996)'
_exptl_crystal_colour colourless
_exptl_crystal_density_diffrn 2.100
_exptl_crystal_density_method 'not measured'
_exptl_crystal_description block
_exptl_crystal_F_000 1232
_exptl_crystal_size_max 0.28
_exptl_crystal_size_mid 0.18
_exptl_crystal_size_min 0.16
_refine_diff_density_max 0.744
_refine_diff_density_min -0.766
_refine_ls_extinction_method none
_refine_ls_goodness_of_fit_ref 1.150
_refine_ls_hydrogen_treatment constr
_refine_ls_matrix_type full
_refine_ls_number_parameters 154
_refine_ls_number_reflns 1747
_refine_ls_number_restraints 3
_refine_ls_restrained_S_all 1.153
_refine_ls_R_factor_all 0.0515
_refine_ls_R_factor_gt 0.0363
_refine_ls_shift/su_max 0.000
_refine_ls_shift/su_mean 0.000
_refine_ls_structure_factor_coef Fsqd
_refine_ls_weighting_details 'calc w = 1/[\s^2^(Fo^2^)+(0.0264P)^2^+2.9895P] where P=(Fo^2^+2Fc^2^)/3'
_refine_ls_weighting_scheme calc
_refine_ls_wR_factor_gt 0.0751
_refine_ls_wR_factor_ref 0.0806
_reflns_number_gt 1387
_reflns_number_total 1747
_reflns_threshold_expression I>2\s(I)
_cod_data_source_file ga3050.cif
_cod_data_source_block I
_cod_depositor_comments
;
The following automatic conversions were performed:
'_symmetry_cell_setting' value 'Orthorhombic' changed to 'orthorhombic'
according to '/home/saulius/struct/CIF-dictionaries/cif_core.dic'
dictionary named 'cif_core.dic' version 2.4.1 from 2010-06-29.

Automatic conversion script
Id: cif_fix_enum 1527 2010-12-29 10:47:43Z saulius 

The following automatic conversions were performed:

'_symmetry_cell_setting' value 'Orthorhombic' changed to
'orthorhombic' according to
/home/saulius/struct/CIF-dictionaries/cif_core.dic dictionary named
'cif_core.dic' version 2.4.1 from 2010-06-29.

Automatic conversion script
Id: cif_fix_values 1715 2011-07-08 13:25:40Z adriana 
;
_cod_original_sg_symbol_H-M Pccn
_cod_database_code 2015983
_cod_database_fobs_code 2015983

loop_
_symmetry_equiv_pos_as_xyz
'x, y, z'
'-x+1/2, -y+1/2, z'
'-x, y+1/2, -z+1/2'
'x+1/2, -y, -z+1/2'
'-x, -y, -z'
'x-1/2, y-1/2, -z'
'x, -y-1/2, z-1/2'
'-x-1/2, y, z-1/2'

loop_
_atom_site_type_symbol
_atom_site_label
_atom_site_fract_x
_atom_site_fract_y
_atom_site_fract_z
_atom_site_U_iso_or_equiv
_atom_site_adp_type
_atom_site_calc_flag
_atom_site_refinement_flags
_atom_site_occupancy
Sr Sr1 0.16049(3) 0.430282(14) 0.17910(6) 0.01555(15) Uani d . 1
O O1 0.9499(3) 0.45920(12) 0.1695(5) 0.0306(8) Uani d . 1
O O2 0.7891(3) 0.50677(10) 0.1039(4) 0.0200(7) Uani d . 1
O O3 0.3764(3) 0.41322(12) 0.0371(5) 0.0247(7) Uani d . 1
O O4 0.3662(2) 0.38796(11) 0.3461(4) 0.0207(7) Uani d . 1
O O5 0.4329(3) 0.29302(13) 0.1683(6) 0.0450(10) Uani d . 1
O O6 0.5695(4) 0.25904(14) 0.3488(7) 0.0533(12) Uani d . 1
O O7 0.1166(4) 0.33264(14) 0.2162(6) 0.0563(12) Uani d D 1
H H7A 0.1215 0.3163 0.3275 0.068 Uiso d RD 1
H H7B 0.1372 0.3169 0.1121 0.068 Uiso d RD 1
N N1 0.5311(4) 0.29380(14) 0.2489(6) 0.0288(10) Uani d . 1
C C1 0.8400(4) 0.46541(15) 0.1469(6) 0.0168(9) Uani d . 1
C C2 0.7585(4) 0.41996(14) 0.1716(6) 0.0164(9) Uani d . 1
C C3 0.8065(4) 0.37232(16) 0.2071(6) 0.0193(10) Uani d . 1
H H3 0.8896 0.3682 0.2142 0.023 Uiso calc R 1
C C4 0.7321(4) 0.33113(17) 0.2320(7) 0.0230(11) Uani d . 1
H H4 0.7642 0.2991 0.2548 0.028 Uiso calc R 1
C C5 0.6082(4) 0.33818(16) 0.2225(6) 0.0167(10) Uani d . 1
C C6 0.5567(4) 0.38525(15) 0.1873(6) 0.0153(9) Uani d . 1
C C7 0.6339(4) 0.42565(15) 0.1598(6) 0.0169(9) Uani d . 1
H H7 0.6018 0.4574 0.1328 0.020 Uiso calc R 1
C C8 0.4226(4) 0.39555(15) 0.1898(6) 0.0150(9) Uani d . 1

loop_
_atom_site_aniso_label
_atom_site_aniso_U_11
_atom_site_aniso_U_22
_atom_site_aniso_U_33
_atom_site_aniso_U_12
_atom_site_aniso_U_13
_atom_site_aniso_U_23
Sr1 0.0106(2) 0.0193(2) 0.0167(2) -0.00074(18) -0.00010(17) 0.00138(19)
O1 0.0116(16) 0.0316(19) 0.049(2) 0.0011(14) -0.0014(16) 0.0068(17)
O2 0.0182(15) 0.0120(15) 0.0298(18) -0.0005(13) 0.0021(14) 0.0016(13)
O3 0.0162(15) 0.0410(19) 0.0167(17) 0.0037(14) -0.0054(14) 0.0044(15)
O4 0.0187(16) 0.0257(17) 0.0178(18) 0.0020(13) 0.0056(13) 0.0001(14)
O5 0.0249(19) 0.029(2) 0.081(3) -0.0076(16) 0.004(2) -0.008(2)
O6 0.049(2) 0.025(2) 0.085(3) 0.0001(18) 0.008(2) 0.025(2)
O7 0.082(3) 0.033(2) 0.054(3) -0.010(2) 0.000(2) 0.005(2)
N1 0.028(2) 0.015(2) 0.044(3) 0.0013(18) 0.011(2) -0.0013(19)
C1 0.019(2) 0.019(2) 0.013(2) 0.0019(19) -0.0003(19) 0.0008(17)
C2 0.019(2) 0.016(2) 0.014(2) 0.0047(17) 0.0000(19) 0.0028(19)
C3 0.015(2) 0.021(2) 0.022(3) 0.0030(18) -0.0007(18) 0.003(2)
C4 0.020(2) 0.016(2) 0.032(3) 0.0058(19) 0.002(2) 0.003(2)
C5 0.018(2) 0.015(2) 0.018(2) 0.0000(18) 0.0029(19) 0.0002(18)
C6 0.013(2) 0.019(2) 0.014(2) 0.0028(17) 0.0000(18) -0.0010(19)
C7 0.017(2) 0.013(2) 0.020(2) 0.0025(18) 0.0005(18) -0.0026(19)
C8 0.015(2) 0.009(2) 0.021(2) -0.0017(17) 0.0011(19) -0.0063(19)

loop_
_atom_type_symbol
_atom_type_description
_atom_type_scat_dispersion_real
_atom_type_scat_dispersion_imag
_atom_type_scat_source
C C 0.0033 0.0016 'International Tables Vol C Tables 4.2.6.8 and 6.1.1.4'
H H 0.0000 0.0000 'International Tables Vol C Tables 4.2.6.8 and 6.1.1.4'
N N 0.0061 0.0033 'International Tables Vol C Tables 4.2.6.8 and 6.1.1.4'
O O 0.0106 0.0060 'International Tables Vol C Tables 4.2.6.8 and 6.1.1.4'
Sr Sr -1.5307 3.2498 'International Tables Vol C Tables 4.2.6.8 and 6.1.1.4'

loop_
_geom_angle_atom_site_label_1
_geom_angle_atom_site_label_2
_geom_angle_atom_site_label_3
_geom_angle_site_symmetry_1
_geom_angle_site_symmetry_3
_geom_angle
_geom_angle_publ_flag
O1 Sr1 O3 1_455 8_656 85.79(10) no
O1 Sr1 O4 1_455 8_655 90.12(11) no
O3 Sr1 O4 8_656 8_655 140.01(10) no
O1 Sr1 O2 1_455 5_665 89.19(10) no
O3 Sr1 O2 8_656 5_665 150.08(10) no
O4 Sr1 O2 8_655 5_665 69.34(9) y
O1 Sr1 O3 1_455 . 155.74(11) no
O3 Sr1 O3 8_656 . 118.40(9) no
O4 Sr1 O3 8_655 . 72.70(9) y
O2 Sr1 O3 5_665 . 68.98(9) y
O1 Sr1 O7 1_455 . 97.51(12) no
O3 Sr1 O7 8_656 . 72.63(12) no
O4 Sr1 O7 8_655 . 68.52(11) no
O2 Sr1 O7 5_665 . 137.29(11) no
O3 Sr1 O7 . . 92.06(12) no
O1 Sr1 O2 1_455 4_465 109.42(10) no
O3 Sr1 O2 8_656 4_465 70.06(10) no
O4 Sr1 O2 8_655 4_465 146.85(9) no
O2 Sr1 O2 5_665 4_465 84.00(7) no
O3 Sr1 O2 . 4_465 79.67(9) no
O7 Sr1 O2 . 4_465 131.44(11) no
O1 Sr1 O4 1_455 . 156.15(10) no
O3 Sr1 O4 8_656 . 70.47(9) no
O4 Sr1 O4 8_655 . 106.41(9) no
O2 Sr1 O4 5_665 . 112.46(9) no
O3 Sr1 O4 . . 48.11(9) no
O7 Sr1 O4 . . 73.72(11) no
O2 Sr1 O4 4_465 . 65.29(9) no
C1 O1 Sr1 . 1_655 168.2(3) no
C1 O2 Sr1 . 5_665 128.9(3) no
C1 O2 Sr1 . 4_565 131.0(3) no
Sr1 O2 Sr1 5_665 4_565 97.31(9) no
C8 O3 Sr1 . 8_655 160.2(3) no
C8 O3 Sr1 . . 97.6(2) no
Sr1 O3 Sr1 8_655 . 100.23(10) no
C8 O4 Sr1 . 8_656 138.2(3) no
C8 O4 Sr1 . . 89.9(2) no
Sr1 O4 Sr1 8_656 . 95.24(9) no
Sr1 O7 H7A . . 123.7 no
Sr1 O7 H7B . . 110.4 no
H7A O7 H7B . . 117.4 no
O6 N1 O5 . . 123.4(4) no
O6 N1 C5 . . 117.9(4) no
O1 C1 O2 . . 125.6(4) no
O1 C1 C2 . . 118.0(4) no
O2 C1 C2 . . 116.5(4) no
C3 C2 C7 . . 119.2(4) no
C3 C2 C1 . . 120.7(4) no
C7 C2 C1 . . 120.1(4) no
C4 C3 C2 . . 120.6(4) no
C4 C3 H3 . . 119.7 no
C2 C3 H3 . . 119.7 no
C3 C4 C5 . . 118.8(4) no
C3 C4 H4 . . 120.6 no
C5 C4 H4 . . 120.6 no
C4 C5 C6 . . 122.4(4) no
C4 C5 N1 . . 117.7(4) no
C6 C5 N1 . . 119.9(4) no
C7 C6 C5 . . 117.4(4) no
C7 C6 C8 . . 118.2(4) no
C5 C6 C8 . . 124.3(4) no
C6 C7 C2 . . 121.6(4) no
C6 C7 H7 . . 119.2 no
C2 C7 H7 . . 119.2 no
O3 C8 O4 . . 124.2(4) no
O3 C8 C6 . . 117.5(4) no
O4 C8 C6 . . 118.2(4) no

loop_
_geom_bond_atom_site_label_1
_geom_bond_atom_site_label_2
_geom_bond_site_symmetry_2
_geom_bond_distance
_geom_bond_publ_flag
Sr1 O1 1_455 2.458(3) y
Sr1 O3 8_656 2.510(3) y
Sr1 O4 8_655 2.543(3) y
Sr1 O2 5_665 2.604(3) y
Sr1 O3 . 2.621(3) y
Sr1 O7 . 2.636(4) y
Sr1 O2 4_465 2.641(3) y
Sr1 O4 . 2.783(3) y
O1 C1 . 1.239(5) y
O2 C1 . 1.263(5) y
O3 C8 . 1.249(5) y
O4 C8 . 1.249(5) y
O5 N1 . 1.220(5) no
O6 N1 . 1.219(5) no
O7 H7A . 0.8729 no
O7 H7B . 0.8528 no
N1 C5 . 1.461(5) no
C1 C2 . 1.511(6) no
C2 C3 . 1.387(5) no
C2 C7 . 1.393(6) no
C3 C4 . 1.375(6) no
C3 H3 . 0.9300 no
C4 C5 . 1.388(6) no
C4 H4 . 0.9300 no
C5 C6 . 1.389(6) no
C6 C7 . 1.380(6) no
C6 C8 . 1.511(6) no
C7 H7 . 0.9300 no

loop_
_geom_hbond_atom_site_label_D
_geom_hbond_atom_site_label_H
_geom_hbond_atom_site_label_A
_geom_hbond_site_symmetry_A
_geom_hbond_distance_DH
_geom_hbond_distance_HA
_geom_hbond_distance_DA
_geom_hbond_angle_DHA
_geom_hbond_publ_flag
O7 H7A O5 8_656 0.87 2.47 3.294(6) 157 y
C4 H4 O6 2_655 0.93 2.48 3.335(6) 153 y

loop_
_geom_torsion_atom_site_label_1
_geom_torsion_atom_site_label_2
_geom_torsion_atom_site_label_3
_geom_torsion_atom_site_label_4
_geom_torsion_site_symmetry_1
_geom_torsion_site_symmetry_4
_geom_torsion
_geom_torsion_publ_flag
O1 Sr1 O3 C8 1_455 . 178.7(3) no
O3 Sr1 O3 C8 8_656 . 3.5(3) no
O4 Sr1 O3 C8 8_655 . -134.5(3) no
O2 Sr1 O3 C8 5_665 . 151.5(3) no
O7 Sr1 O3 C8 . . -67.8(3) no
O2 Sr1 O3 C8 4_465 . 64.0(2) no
O4 Sr1 O3 C8 . . -2.0(2) no
O1 Sr1 O3 Sr1 1_455 8_655 -9.8(3) no
O3 Sr1 O3 Sr1 8_656 8_655 174.97(4) no
O4 Sr1 O3 Sr1 8_655 8_655 36.90(10) no
O2 Sr1 O3 Sr1 5_665 8_655 -37.06(10) no
O7 Sr1 O3 Sr1 . 8_655 103.64(12) no
O2 Sr1 O3 Sr1 4_465 8_655 -124.55(11) no
O4 Sr1 O3 Sr1 . 8_655 169.49(16) no
O1 Sr1 O4 C8 1_455 . -178.7(3) no
O3 Sr1 O4 C8 8_656 . -172.9(2) no
O4 Sr1 O4 C8 8_655 . 49.1(3) no
O2 Sr1 O4 C8 5_665 . -24.9(2) no
O3 Sr1 O4 C8 . . 1.9(2) no
O7 Sr1 O4 C8 . . 110.1(2) no
O2 Sr1 O4 C8 4_465 . -96.5(2) no
O1 Sr1 O4 Sr1 1_455 8_656 -40.3(3) no
O3 Sr1 O4 Sr1 8_656 8_656 -34.48(9) no
O4 Sr1 O4 Sr1 8_655 8_656 -172.47(7) no
O2 Sr1 O4 Sr1 5_665 8_656 113.57(9) no
O3 Sr1 O4 Sr1 . 8_656 140.40(15) no
O7 Sr1 O4 Sr1 . 8_656 -111.40(13) no
O2 Sr1 O4 Sr1 4_465 8_656 41.92(9) no
Sr1 O1 C1 O2 1_655 . -140.8(13) no
Sr1 O1 C1 C2 1_655 . 38.9(17) no
Sr1 O2 C1 O1 5_665 . 50.9(6) no
Sr1 O2 C1 O1 4_565 . -105.5(5) no
Sr1 O2 C1 C2 5_665 . -128.9(3) no
Sr1 O2 C1 C2 4_565 . 74.8(4) no
O1 C1 C2 C3 . . -3.6(6) no
O2 C1 C2 C3 . . 176.1(4) no
O1 C1 C2 C7 . . 176.0(4) no
O2 C1 C2 C7 . . -4.3(6) no
C7 C2 C3 C4 . . -0.5(7) no
C1 C2 C3 C4 . . 179.2(4) no
C2 C3 C4 C5 . . -0.5(7) no
C3 C4 C5 C6 . . 0.5(7) no
C3 C4 C5 N1 . . 179.9(4) no
O6 N1 C5 C4 . . 27.9(6) no
O5 N1 C5 C4 . . -151.0(4) no
O6 N1 C5 C6 . . -152.7(4) no
O5 N1 C5 C6 . . 28.4(6) no
C4 C5 C6 C7 . . 0.5(6) no
N1 C5 C6 C7 . . -178.8(4) no
C4 C5 C6 C8 . . -175.5(4) no
N1 C5 C6 C8 . . 5.2(7) no
C5 C6 C7 C2 . . -1.6(6) no
C8 C6 C7 C2 . . 174.7(4) no
C3 C2 C7 C6 . . 1.5(7) no
C1 C2 C7 C6 . . -178.1(4) no
Sr1 O3 C8 O4 8_655 . -150.5(6) no
Sr1 O3 C8 O4 . . 3.9(4) no
Sr1 O3 C8 C6 8_655 . 32.7(10) no
Sr1 O3 C8 C6 . . -172.9(3) no
Sr1 O4 C8 O3 8_656 . -101.5(5) no
Sr1 O4 C8 O3 . . -3.7(4) no
Sr1 O4 C8 C6 8_656 . 75.3(5) no
Sr1 O4 C8 C6 . . 173.1(3) no
C7 C6 C8 O3 . . 62.2(5) no
C5 C6 C8 O3 . . -121.8(5) no
C7 C6 C8 O4 . . -114.8(4) no
C5 C6 C8 O4 . . 61.2(6) no
